data_4070027
loop_
_publ_author_name
'Arikawa, Yasuhiro'
'Yamasaki, Hayato'
'Yamaguchi, Mamoru'
'Umakoshi, Keisuke'
'Onishi, Masayoshi'

_publ_section_title
;
 Protonation of a Ruthenium Vinylidene Complex with a NO Ligand Leading to
 Ruthenium Vinyl Complexes
;
_journal_issue 18
_journal_name_full Organometallics
_journal_page_first 5587
_journal_paper_doi 10.1021/om900576h
_journal_volume 28
_journal_year 2009
_chemical_formula_moiety 'C47 H42 B Cl F4 N2 O P2 Ru '
_chemical_formula_sum 'C47 H42 B Cl F4 N2 O P2 Ru'
_chemical_formula_weight 936.14
_space_group_IT_number 2
_symmetry_cell_setting triclinic
_symmetry_Int_Tables_number 2
_symmetry_space_group_name_Hall '-P 1'
_symmetry_space_group_name_H-M 'P -1'
_cell_angle_alpha 90.8268(14)
_cell_angle_beta 111.2848(17)
_cell_angle_gamma 109.0646(17)
_cell_formula_units_Z 2
_cell_length_a 12.1440(9)
_cell_length_b 13.7565(8)
_cell_length_c 15.2241(10)
_cell_measurement_reflns_used 4559
_cell_measurement_temperature 296.1
_cell_measurement_theta_max 27.5
_cell_measurement_theta_min 3.1
_cell_volume 2214.2(3)
_computing_cell_refinement CrystalClear
_computing_data_collection CrystalClear
_computing_data_reduction CrystalStructure
_computing_publication_material 'CrystalStructure 3.8'
_computing_structure_refinement CRYSTALS
_computing_structure_solution SIR2004
_diffrn_detector_area_resol_mean 7.31
_diffrn_measured_fraction_theta_full 0.925
_diffrn_measured_fraction_theta_max 0.925
_diffrn_measurement_device_type 'Rigaku Mercury'
_diffrn_measurement_method \w
_diffrn_radiation_type 'Mo K\a'
_diffrn_radiation_wavelength 0.71070
_diffrn_reflns_av_R_equivalents 0.022
_diffrn_reflns_limit_h_max 15
_diffrn_reflns_limit_h_min -9
_diffrn_reflns_limit_k_max 17
_diffrn_reflns_limit_k_min -15
_diffrn_reflns_limit_l_max 14
_diffrn_reflns_limit_l_min -19
_diffrn_reflns_number 16886
_diffrn_reflns_theta_full 27.48
_diffrn_reflns_theta_max 27.48
_exptl_absorpt_coefficient_mu 0.541
_exptl_absorpt_correction_T_max 0.922
_exptl_absorpt_correction_T_min 0.829
_exptl_absorpt_correction_type multi-scan
_exptl_absorpt_process_details 'Jacobson, R. (1998) Private communication'
_exptl_crystal_colour orange
_exptl_crystal_density_diffrn 1.404
_exptl_crystal_density_method 'not measured'
_exptl_crystal_description block
_exptl_crystal_F_000 956.00
_exptl_crystal_size_max 0.35
_exptl_crystal_size_mid 0.30
_exptl_crystal_size_min 0.15
_refine_diff_density_max 2.34
_refine_diff_density_min -1.28
_refine_ls_extinction_method none
_refine_ls_goodness_of_fit_ref 1.017
_refine_ls_hydrogen_treatment refall
_refine_ls_number_parameters 536
_refine_ls_number_reflns 9416
_refine_ls_R_factor_gt 0.0686
_refine_ls_shift/su_max 0.0000
_refine_ls_structure_factor_coef Fsqd
_refine_ls_weighting_details 'w = 1/[0.0001Fo^2^ + 8.0000\s(Fo^2^) + 0.5000]/(4Fo^2^)'
_refine_ls_weighting_scheme calc
_refine_ls_wR_factor_ref 0.1322
_reflns_number_gt 7924
_reflns_number_total 9416
_reflns_threshold_expression F^2^>2.0\s(F^2^)
_cod_data_source_file om900576h_si_003.cif
_cod_data_source_block '__0742a'
_cod_original_formula_sum 'C47 H42 B Cl F4 N2 O P2 Ru '
_cod_database_code 4070027

loop_
_symmetry_equiv_pos_site_id
_symmetry_equiv_pos_as_xyz
1 +X,+Y,+Z
2 -X,-Y,-Z

loop_
_atom_site_label
_atom_site_type_symbol
_atom_site_fract_x
_atom_site_fract_y
_atom_site_fract_z
_atom_site_U_iso_or_equiv
_atom_site_adp_type
_atom_site_occupancy
_atom_site_symmetry_multiplicity
_atom_site_calc_flag
_atom_site_refinement_flags
Ru(1) Ru 0.93671(4) 0.22678(3) 0.80280(3) 0.03504(12) Uani 1.00 1 d .
Cl(1) Cl 1.05163(13) 0.35483(11) 0.93972(10) 0.0515(4) Uani 1.00 1 d .
P(1) P 1.14583(13) 0.24454(11) 0.80660(10) 0.0357(3) Uani 1.00 1 d .
P(2) P 0.75372(13) 0.23555(11) 0.83331(10) 0.0393(4) Uani 1.00 1 d .
F(1) F 0.9419(3) 0.3820(2) 0.4864(3) 0.1616(11) Uiso 1.00 1 d .
F(2) F 0.9069(4) 0.2198(3) 0.5172(3) 0.1616(11) Uiso 1.00 1 d .
F(3) F 0.8273(4) 0.2492(3) 0.3677(2) 0.1616(11) Uiso 1.00 1 d .
F(4) F 0.7491(3) 0.2807(3) 0.4722(3) 0.1616(11) Uiso 1.00 1 d .
O(1) O 0.8089(3) 0.0864(3) 0.6252(2) 0.0561(13) Uani 1.00 1 d .
N(1) N 0.8577(3) 0.1398(3) 0.6975(2) 0.0372(12) Uani 1.00 1 d .
N(2) N 0.9278(4) 0.3568(3) 0.7223(3) 0.0437(14) Uani 1.00 1 d .
C(1) C 0.9430(4) 0.1100(4) 0.8862(3) 0.0396(15) Uani 1.00 1 d .
C(2) C 0.9031(5) 0.0077(4) 0.8726(4) 0.0516(18) Uani 1.00 1 d .
C(3) C 0.8265(5) -0.0731(4) 0.7865(4) 0.0465(17) Uani 1.00 1 d .
C(4) C 0.8709(6) -0.1494(5) 0.7703(5) 0.074(2) Uani 1.00 1 d .
C(5) C 0.7973(9) -0.2286(5) 0.6906(6) 0.095(3) Uani 1.00 1 d .
C(6) C 0.6757(9) -0.2370(5) 0.6319(5) 0.092(3) Uani 1.00 1 d .
C(7) C 0.6325(7) -0.1640(5) 0.6511(4) 0.077(2) Uani 1.00 1 d .
C(8) C 0.7066(5) -0.0832(4) 0.7253(4) 0.0567(19) Uani 1.00 1 d .
C(9) C 0.5947(9) -0.3271(5) 0.5503(6) 0.164(4) Uani 1.00 1 d .
C(10) C 1.2586(4) 0.2167(4) 0.9128(3) 0.0414(15) Uani 1.00 1 d .
C(11) C 1.3540(5) 0.1871(4) 0.9037(4) 0.062(2) Uani 1.00 1 d .
C(12) C 1.4408(6) 0.1685(5) 0.9824(5) 0.076(2) Uani 1.00 1 d .
C(13) C 1.4359(5) 0.1757(4) 1.0683(4) 0.061(2) Uani 1.00 1 d .
C(14) C 1.3444(5) 0.2051(4) 1.0795(4) 0.0549(19) Uani 1.00 1 d .
C(15) C 1.2575(5) 0.2267(4) 1.0031(3) 0.0499(18) Uani 1.00 1 d .
C(16) C 1.2277(4) 0.3763(4) 0.7918(4) 0.0421(16) Uani 1.00 1 d .
C(17) C 1.3273(5) 0.4449(4) 0.8687(4) 0.0523(18) Uani 1.00 1 d .
C(18) C 1.3854(6) 0.5467(4) 0.8578(5) 0.068(2) Uani 1.00 1 d .
C(19) C 1.3466(6) 0.5786(4) 0.7724(5) 0.068(2) Uani 1.00 1 d .
C(20) C 1.2474(5) 0.5113(5) 0.6956(4) 0.060(2) Uani 1.00 1 d .
C(21) C 1.1867(5) 0.4095(4) 0.7062(4) 0.0468(18) Uani 1.00 1 d .
C(22) C 1.1399(4) 0.1588(4) 0.7120(3) 0.0393(15) Uani 1.00 1 d .
C(23) C 1.1964(5) 0.1890(4) 0.6492(3) 0.0520(19) Uani 1.00 1 d .
C(24) C 1.1920(6) 0.1149(5) 0.5826(4) 0.066(2) Uani 1.00 1 d .
C(25) C 1.1336(6) 0.0120(5) 0.5809(4) 0.066(2) Uani 1.00 1 d .
C(26) C 1.0781(5) -0.0208(4) 0.6451(4) 0.061(2) Uani 1.00 1 d .
C(27) C 1.0803(5) 0.0529(4) 0.7097(4) 0.0540(19) Uani 1.00 1 d .
C(28) C 0.7695(4) 0.2249(4) 0.9558(3) 0.0442(17) Uani 1.00 1 d .
C(29) C 0.7651(5) 0.1307(5) 0.9917(4) 0.057(2) Uani 1.00 1 d .
C(30) C 0.7812(5) 0.1267(6) 1.0866(4) 0.072(2) Uani 1.00 1 d .
C(31) C 0.8046(6) 0.2122(7) 1.1455(5) 0.086(2) Uani 1.00 1 d .
C(32) C 0.8111(6) 0.3050(6) 1.1128(4) 0.081(2) Uani 1.00 1 d .
C(33) C 0.7928(5) 0.3103(5) 1.0178(4) 0.061(2) Uani 1.00 1 d .
C(34) C 0.7166(5) 0.3542(4) 0.8110(3) 0.0442(17) Uani 1.00 1 d .
C(35) C 0.8091(5) 0.4518(4) 0.8383(4) 0.0508(19) Uani 1.00 1 d .
C(36) C 0.7774(6) 0.5396(4) 0.8235(4) 0.060(2) Uani 1.00 1 d .
C(37) C 0.6531(7) 0.5308(5) 0.7810(5) 0.074(2) Uani 1.00 1 d .
C(38) C 0.5604(6) 0.4343(5) 0.7538(5) 0.079(2) Uani 1.00 1 d .
C(39) C 0.5910(5) 0.3452(4) 0.7698(4) 0.064(2) Uani 1.00 1 d .
C(40) C 0.6086(4) 0.1330(4) 0.7553(3) 0.0414(16) Uani 1.00 1 d .
C(41) C 0.5794(5) 0.1314(4) 0.6576(3) 0.0480(18) Uani 1.00 1 d .
C(42) C 0.4743(5) 0.0546(5) 0.5927(4) 0.061(2) Uani 1.00 1 d .
C(43) C 0.3992(6) -0.0194(5) 0.6212(5) 0.070(2) Uani 1.00 1 d .
C(44) C 0.4243(5) -0.0185(5) 0.7192(5) 0.066(2) Uani 1.00 1 d .
C(45) C 0.5269(5) 0.0584(4) 0.7847(4) 0.0514(18) Uani 1.00 1 d .
C(46) C 0.9133(6) 0.4215(4) 0.6816(4) 0.055(2) Uani 1.00 1 d .
C(47) C 0.8934(9) 0.5043(6) 0.6311(6) 0.125(4) Uani 1.00 1 d .
B(1) B 0.8564(2) 0.2829(2) 0.4609(2) 0.1616(11) Uiso 1.00 1 d .
H(1) H 0.9873 0.1382 0.9535 0.046 Uiso 1.00 1 c R
H(2) H 0.9291 -0.0213 0.9312 0.062 Uiso 1.00 1 c R
H(3) H 0.9527 -0.1486 0.8137 0.094 Uiso 1.00 1 c R
H(4) H 0.8326 -0.2779 0.6766 0.123 Uiso 1.00 1 c R
H(5) H 0.5474 -0.1684 0.6117 0.082 Uiso 1.00 1 c R
H(6) H 0.6725 -0.0310 0.7349 0.065 Uiso 1.00 1 c R
H(7) H 0.6094 -0.3080 0.4933 0.170 Uiso 1.00 1 c R
H(8) H 0.5061 -0.3429 0.5383 0.170 Uiso 1.00 1 c R
H(9) H 0.6170 -0.3878 0.5673 0.170 Uiso 1.00 1 c R
H(10) H 1.3588 0.1797 0.8419 0.078 Uiso 1.00 1 c R
H(11) H 1.5077 0.1495 0.9754 0.094 Uiso 1.00 1 c R
H(12) H 1.4971 0.1602 1.1225 0.067 Uiso 1.00 1 c R
H(13) H 1.3408 0.2108 1.1419 0.062 Uiso 1.00 1 c R
H(14) H 1.1942 0.2493 1.0124 0.060 Uiso 1.00 1 c R
H(15) H 1.3566 0.4220 0.9301 0.059 Uiso 1.00 1 c R
H(16) H 1.4542 0.5949 0.9120 0.073 Uiso 1.00 1 c R
H(17) H 1.3887 0.6493 0.7649 0.084 Uiso 1.00 1 c R
H(18) H 1.2197 0.5345 0.6341 0.077 Uiso 1.00 1 c R
H(19) H 1.1153 0.3625 0.6525 0.058 Uiso 1.00 1 c R
H(20) H 1.2400 0.2624 0.6507 0.066 Uiso 1.00 1 c R
H(21) H 1.2311 0.1374 0.5374 0.087 Uiso 1.00 1 c R
H(22) H 1.1307 -0.0388 0.5344 0.079 Uiso 1.00 1 c R
H(23) H 1.0380 -0.0944 0.6451 0.071 Uiso 1.00 1 c R
H(24) H 1.0397 0.0302 0.7540 0.064 Uiso 1.00 1 c R
H(25) H 0.7511 0.0694 0.9508 0.068 Uiso 1.00 1 c R
H(26) H 0.7754 0.0613 1.1111 0.090 Uiso 1.00 1 c R
H(27) H 0.8170 0.2075 1.2117 0.103 Uiso 1.00 1 c R
H(28) H 0.8282 0.3661 1.1552 0.094 Uiso 1.00 1 c R
H(29) H 0.7966 0.3760 0.9943 0.074 Uiso 1.00 1 c R
H(30) H 0.8974 0.4590 0.8682 0.063 Uiso 1.00 1 c R
H(31) H 0.8434 0.6080 0.8434 0.072 Uiso 1.00 1 c R
H(32) H 0.6311 0.5925 0.7703 0.093 Uiso 1.00 1 c R
H(33) H 0.4724 0.4278 0.7230 0.096 Uiso 1.00 1 c R
H(34) H 0.5247 0.2772 0.7522 0.078 Uiso 1.00 1 c R
H(35) H 0.6336 0.1848 0.6353 0.059 Uiso 1.00 1 c R
H(36) H 0.4550 0.0547 0.5251 0.070 Uiso 1.00 1 c R
H(37) H 0.3270 -0.0743 0.5747 0.073 Uiso 1.00 1 c R
H(38) H 0.3688 -0.0724 0.7402 0.076 Uiso 1.00 1 c R
H(39) H 0.5422 0.0606 0.8520 0.060 Uiso 1.00 1 c R
H(40) H 0.8039 0.4937 0.6053 0.189 Uiso 1.00 1 c R
H(41) H 0.9224 0.5060 0.5794 0.189 Uiso 1.00 1 c R
H(42) H 0.9402 0.5697 0.6741 0.189 Uiso 1.00 1 c R

loop_
_atom_site_aniso_label
_atom_site_aniso_U_11
_atom_site_aniso_U_22
_atom_site_aniso_U_33
_atom_site_aniso_U_12
_atom_site_aniso_U_13
_atom_site_aniso_U_23
Ru(1) 0.0345(2) 0.0390(2) 0.0314(2) 0.01293(19) 0.01274(19) 0.00441(18)
Cl(1) 0.0465(8) 0.0585(9) 0.0416(8) 0.0168(7) 0.0108(6) -0.0074(7)
P(1) 0.0352(7) 0.0376(8) 0.0352(7) 0.0127(6) 0.0148(6) 0.0071(6)
P(2) 0.0375(8) 0.0469(8) 0.0356(7) 0.0167(6) 0.0151(6) 0.0046(6)
O(1) 0.065(2) 0.055(2) 0.037(2) 0.012(2) 0.016(2) -0.004(2)
N(1) 0.040(2) 0.043(2) 0.032(2) 0.017(2) 0.016(2) 0.012(2)
N(2) 0.044(2) 0.044(2) 0.046(2) 0.019(2) 0.019(2) 0.006(2)
C(1) 0.036(3) 0.046(3) 0.034(2) 0.014(2) 0.009(2) 0.011(2)
C(2) 0.049(3) 0.058(3) 0.048(3) 0.020(3) 0.017(2) 0.027(3)
C(3) 0.051(3) 0.040(3) 0.052(3) 0.014(2) 0.025(3) 0.018(2)
C(4) 0.069(5) 0.064(4) 0.102(6) 0.031(4) 0.039(4) 0.035(4)
C(5) 0.137(8) 0.043(4) 0.127(8) 0.039(5) 0.070(6) 0.016(4)
C(6) 0.137(8) 0.049(4) 0.071(5) 0.017(5) 0.033(5) 0.011(4)
C(7) 0.087(5) 0.056(4) 0.062(4) 0.022(4) 0.004(4) 0.014(3)
C(8) 0.066(4) 0.047(3) 0.050(3) 0.024(3) 0.011(3) 0.010(3)
C(9) 0.270(12) 0.056(5) 0.098(7) 0.021(7) 0.031(7) -0.016(5)
C(10) 0.036(3) 0.044(3) 0.042(3) 0.013(2) 0.013(2) 0.009(2)
C(11) 0.051(3) 0.089(5) 0.053(4) 0.039(3) 0.016(3) 0.006(3)
C(12) 0.061(4) 0.111(6) 0.065(4) 0.057(4) 0.011(3) 0.005(4)
C(13) 0.051(4) 0.058(4) 0.058(4) 0.023(3) 0.001(3) 0.011(3)
C(14) 0.049(3) 0.065(4) 0.041(3) 0.012(3) 0.013(2) 0.022(3)
C(15) 0.038(3) 0.069(4) 0.043(3) 0.018(2) 0.017(2) 0.012(3)
C(16) 0.038(3) 0.043(3) 0.051(3) 0.016(2) 0.022(2) 0.006(2)
C(17) 0.048(3) 0.043(3) 0.055(3) 0.010(2) 0.014(3) 0.006(2)
C(18) 0.061(4) 0.043(3) 0.077(5) 0.008(3) 0.014(3) 0.006(3)
C(19) 0.068(4) 0.043(3) 0.098(5) 0.015(3) 0.042(4) 0.021(3)
C(20) 0.063(4) 0.064(4) 0.065(4) 0.029(3) 0.031(3) 0.027(3)
C(21) 0.052(3) 0.046(3) 0.048(3) 0.021(2) 0.022(3) 0.015(2)
C(22) 0.038(3) 0.043(3) 0.041(3) 0.017(2) 0.017(2) 0.009(2)
C(23) 0.058(3) 0.058(4) 0.048(3) 0.023(3) 0.027(3) 0.010(3)
C(24) 0.076(4) 0.086(5) 0.056(4) 0.039(4) 0.037(3) 0.008(3)
C(25) 0.066(4) 0.076(5) 0.057(4) 0.036(4) 0.016(3) -0.011(3)
C(26) 0.058(4) 0.045(3) 0.075(4) 0.018(3) 0.022(3) -0.005(3)
C(27) 0.048(3) 0.056(3) 0.055(3) 0.013(3) 0.023(3) -0.006(3)
C(28) 0.037(3) 0.067(4) 0.032(3) 0.020(2) 0.016(2) 0.007(2)
C(29) 0.042(3) 0.079(4) 0.050(3) 0.018(3) 0.020(2) 0.014(3)
C(30) 0.058(4) 0.116(6) 0.051(4) 0.035(4) 0.024(3) 0.040(4)
C(31) 0.066(5) 0.155(8) 0.037(4) 0.034(5) 0.025(3) 0.012(5)
C(32) 0.069(4) 0.123(7) 0.042(4) 0.025(4) 0.021(3) -0.014(4)
C(33) 0.061(4) 0.079(5) 0.044(3) 0.028(3) 0.020(3) 0.001(3)
C(34) 0.051(3) 0.052(3) 0.040(3) 0.026(3) 0.021(2) 0.006(2)
C(35) 0.056(4) 0.049(3) 0.053(3) 0.022(3) 0.024(3) 0.002(2)
C(36) 0.078(4) 0.049(4) 0.053(4) 0.020(3) 0.027(3) -0.001(3)
C(37) 0.086(5) 0.057(4) 0.090(5) 0.042(4) 0.031(4) 0.006(4)
C(38) 0.063(4) 0.072(5) 0.104(6) 0.038(4) 0.025(4) 0.006(4)
C(39) 0.053(4) 0.057(4) 0.085(5) 0.026(3) 0.025(3) 0.003(3)
C(40) 0.034(3) 0.047(3) 0.042(3) 0.017(2) 0.012(2) 0.004(2)
C(41) 0.045(3) 0.057(3) 0.044(3) 0.025(3) 0.015(2) 0.004(2)
C(42) 0.053(4) 0.078(4) 0.045(3) 0.031(3) 0.005(3) -0.005(3)
C(43) 0.044(4) 0.067(4) 0.071(5) 0.016(3) -0.004(3) -0.007(4)
C(44) 0.042(3) 0.061(4) 0.087(5) 0.013(3) 0.021(3) 0.016(3)
C(45) 0.039(3) 0.063(4) 0.049(3) 0.017(3) 0.014(2) 0.012(3)
C(46) 0.077(4) 0.054(4) 0.053(4) 0.033(3) 0.036(3) 0.017(3)
C(47) 0.231(10) 0.118(7) 0.124(7) 0.118(7) 0.125(7) 0.080(6)

loop_
_atom_type_symbol
_atom_type_description
_atom_type_scat_dispersion_real
_atom_type_scat_dispersion_imag
_atom_type_scat_source
C C 0.003 0.002
;
International Tables for Crystallography
(1992, Vol. C, Tables 4.2.6.8 and 6.1.1.4)
;
H H 0.000 0.000
;
International Tables for Crystallography
(1992, Vol. C, Table 6.1.1.4)
;
Cl Cl 0.148 0.159
;
International Tables for Crystallography
(1992, Vol. C, Tables 4.2.6.8 and 6.1.1.4)
;
N N 0.006 0.003
;
International Tables for Crystallography
(1992, Vol. C, Tables 4.2.6.8 and 6.1.1.4)
;
O O 0.011 0.006
;
International Tables for Crystallography
(1992, Vol. C, Tables 4.2.6.8 and 6.1.1.4)
;
P P 0.102 0.094
;
International Tables for Crystallography
(1992, Vol. C, Tables 4.2.6.8 and 6.1.1.4)
;
Ru Ru -1.259 0.836
;
International Tables for Crystallography
(1992, Vol. C, Tables 4.2.6.8 and 6.1.1.4)
;
B B 0.001 0.001
;
International Tables for Crystallography
(1992, Vol. C, Tables 4.2.6.8 and 6.1.1.4)
;
F F 0.017 0.010
;
International Tables for Crystallography
(1992, Vol. C, Tables 4.2.6.8 and 6.1.1.4)
;

loop_
_geom_angle_atom_site_label_1
_geom_angle_atom_site_label_2
_geom_angle_atom_site_label_3
_geom_angle
_geom_angle_publ_flag
Cl(1) Ru(1) P(1) 84.41(5) yes
Cl(1) Ru(1) P(2) 82.76(5) yes
Cl(1) Ru(1) N(1) 175.49(15) yes
Cl(1) Ru(1) N(2) 85.88(11) yes
Cl(1) Ru(1) C(1) 90.86(13) yes
P(1) Ru(1) P(2) 167.11(4) yes
P(1) Ru(1) N(1) 93.34(17) yes
P(1) Ru(1) N(2) 92.65(14) yes
P(1) Ru(1) C(1) 89.70(16) yes
P(2) Ru(1) N(1) 99.55(17) yes
P(2) Ru(1) N(2) 87.79(15) yes
P(2) Ru(1) C(1) 89.14(18) yes
N(1) Ru(1) N(2) 90.33(18) yes
N(1) Ru(1) C(1) 93.0(2) yes
N(2) Ru(1) C(1) 175.8(2) yes
Ru(1) P(1) C(10) 118.6(2) yes
Ru(1) P(1) C(16) 110.4(2) yes
Ru(1) P(1) C(22) 113.39(16) yes
C(10) P(1) C(16) 105.5(2) yes
C(10) P(1) C(22) 101.7(2) yes
C(16) P(1) C(22) 106.0(2) yes
Ru(1) P(2) C(28) 113.4(2) yes
Ru(1) P(2) C(34) 116.7(2) yes
Ru(1) P(2) C(40) 110.7(2) yes
C(28) P(2) C(34) 103.9(3) yes
C(28) P(2) C(40) 108.1(2) yes
C(34) P(2) C(40) 103.2(2) yes
Ru(1) N(1) O(1) 176.1(4) yes
Ru(1) N(2) C(46) 174.0(5) yes
Ru(1) C(1) C(2) 137.1(4) yes
C(1) C(2) C(3) 133.6(5) yes
C(2) C(3) C(4) 119.5(5) yes
C(2) C(3) C(8) 123.7(6) yes
C(4) C(3) C(8) 116.5(5) yes
C(3) C(4) C(5) 120.2(7) yes
C(4) C(5) C(6) 121.2(9) yes
C(5) C(6) C(7) 117.5(6) yes
C(5) C(6) C(9) 120.4(9) yes
C(7) C(6) C(9) 122.1(8) yes
C(6) C(7) C(8) 121.5(7) yes
C(3) C(8) C(7) 122.9(7) yes
P(1) C(10) C(11) 118.9(4) yes
P(1) C(10) C(15) 123.8(5) yes
C(11) C(10) C(15) 117.3(5) yes
C(10) C(11) C(12) 119.9(6) yes
C(11) C(12) C(13) 121.9(7) yes
C(12) C(13) C(14) 119.5(6) yes
C(13) C(14) C(15) 120.4(6) yes
C(10) C(15) C(14) 121.0(6) yes
P(1) C(16) C(17) 120.4(4) yes
P(1) C(16) C(21) 119.9(3) yes
C(17) C(16) C(21) 119.6(5) yes
C(16) C(17) C(18) 120.0(5) yes
C(17) C(18) C(19) 120.3(5) yes
C(18) C(19) C(20) 120.3(6) yes
C(19) C(20) C(21) 119.9(6) yes
C(16) C(21) C(20) 119.9(4) yes
P(1) C(22) C(23) 125.5(4) yes
P(1) C(22) C(27) 115.8(4) yes
C(23) C(22) C(27) 118.5(5) yes
C(22) C(23) C(24) 120.5(5) yes
C(23) C(24) C(25) 120.5(7) yes
C(24) C(25) C(26) 120.1(7) yes
C(25) C(26) C(27) 119.3(5) yes
C(22) C(27) C(26) 121.1(6) yes
P(2) C(28) C(29) 120.9(4) yes
P(2) C(28) C(33) 121.1(4) yes
C(29) C(28) C(33) 117.9(5) yes
C(28) C(29) C(30) 119.0(6) yes
C(29) C(30) C(31) 121.4(7) yes
C(30) C(31) C(32) 120.8(7) yes
C(31) C(32) C(33) 118.9(7) yes
C(28) C(33) C(32) 122.0(6) yes
P(2) C(34) C(35) 122.2(4) yes
P(2) C(34) C(39) 118.6(4) yes
C(35) C(34) C(39) 119.1(6) yes
C(34) C(35) C(36) 120.6(5) yes
C(35) C(36) C(37) 120.4(5) yes
C(36) C(37) C(38) 119.6(7) yes
C(37) C(38) C(39) 120.6(6) yes
C(34) C(39) C(38) 119.7(5) yes
P(2) C(40) C(41) 115.9(4) yes
P(2) C(40) C(45) 125.6(4) yes
C(41) C(40) C(45) 118.5(4) yes
C(40) C(41) C(42) 120.4(5) yes
C(41) C(42) C(43) 121.0(6) yes
C(42) C(43) C(44) 119.9(5) yes
C(43) C(44) C(45) 119.9(6) yes
C(40) C(45) C(44) 120.1(6) yes
N(2) C(46) C(47) 178.7(9) yes
F(1) B(1) F(2) 109.3(2) yes
F(1) B(1) F(3) 109.5(3) yes
F(1) B(1) F(4) 109.6(3) yes
F(2) B(1) F(3) 109.5(3) yes
F(2) B(1) F(4) 109.5(3) yes
F(3) B(1) F(4) 109.4(3) yes
Ru(1) C(1) H(1) 111.4 no
C(2) C(1) H(1) 111.4 no
C(1) C(2) H(2) 113.2 no
C(3) C(2) H(2) 113.2 no
C(3) C(4) H(3) 119.9 no
C(5) C(4) H(3) 119.9 no
C(4) C(5) H(4) 119.4 no
C(6) C(5) H(4) 119.4 no
C(6) C(7) H(5) 119.2 no
C(8) C(7) H(5) 119.2 no
C(3) C(8) H(6) 118.5 no
C(7) C(8) H(6) 118.5 no
C(6) C(9) H(7) 109.5 no
C(6) C(9) H(8) 109.5 no
C(6) C(9) H(9) 109.5 no
H(7) C(9) H(8) 109.5 no
H(7) C(9) H(9) 109.5 no
H(8) C(9) H(9) 109.5 no
C(10) C(11) H(10) 120.1 no
C(12) C(11) H(10) 120.1 no
C(11) C(12) H(11) 119.0 no
C(13) C(12) H(11) 119.0 no
C(12) C(13) H(12) 120.2 no
C(14) C(13) H(12) 120.2 no
C(13) C(14) H(13) 119.8 no
C(15) C(14) H(13) 119.8 no
C(10) C(15) H(14) 119.5 no
C(14) C(15) H(14) 119.5 no
C(16) C(17) H(15) 120.0 no
C(18) C(17) H(15) 120.0 no
C(17) C(18) H(16) 119.9 no
C(19) C(18) H(16) 119.8 no
C(18) C(19) H(17) 119.9 no
C(20) C(19) H(17) 119.9 no
C(19) C(20) H(18) 120.0 no
C(21) C(20) H(18) 120.0 no
C(16) C(21) H(19) 120.0 no
C(20) C(21) H(19) 120.0 no
C(22) C(23) H(20) 119.8 no
C(24) C(23) H(20) 119.8 no
C(23) C(24) H(21) 119.8 no
C(25) C(24) H(21) 119.8 no
C(24) C(25) H(22) 119.9 no
C(26) C(25) H(22) 119.9 no
C(25) C(26) H(23) 120.4 no
C(27) C(26) H(23) 120.4 no
C(22) C(27) H(24) 119.5 no
C(26) C(27) H(24) 119.5 no
C(28) C(29) H(25) 120.5 no
C(30) C(29) H(25) 120.5 no
C(29) C(30) H(26) 119.3 no
C(31) C(30) H(26) 119.3 no
C(30) C(31) H(27) 119.6 no
C(32) C(31) H(27) 119.6 no
C(31) C(32) H(28) 120.6 no
C(33) C(32) H(28) 120.6 no
C(28) C(33) H(29) 119.0 no
C(32) C(33) H(29) 119.0 no
C(34) C(35) H(30) 119.7 no
C(36) C(35) H(30) 119.7 no
C(35) C(36) H(31) 119.8 no
C(37) C(36) H(31) 119.8 no
C(36) C(37) H(32) 120.2 no
C(38) C(37) H(32) 120.2 no
C(37) C(38) H(33) 119.7 no
C(39) C(38) H(33) 119.7 no
C(34) C(39) H(34) 120.1 no
C(38) C(39) H(34) 120.1 no
C(40) C(41) H(35) 119.8 no
C(42) C(41) H(35) 119.8 no
C(41) C(42) H(36) 119.5 no
C(43) C(42) H(36) 119.5 no
C(42) C(43) H(37) 120.1 no
C(44) C(43) H(37) 120.0 no
C(43) C(44) H(38) 120.0 no
C(45) C(44) H(38) 120.0 no
C(40) C(45) H(39) 119.9 no
C(44) C(45) H(39) 119.9 no
C(46) C(47) H(40) 109.5 no
C(46) C(47) H(41) 109.5 no
C(46) C(47) H(42) 109.5 no
H(40) C(47) H(41) 109.5 no
H(40) C(47) H(42) 109.5 no
H(41) C(47) H(42) 109.5 no

loop_
_geom_bond_atom_site_label_1
_geom_bond_atom_site_label_2
_geom_bond_distance
_geom_bond_publ_flag
Ru(1) Cl(1) 2.3605(13) yes
Ru(1) P(1) 2.4495(17) yes
Ru(1) P(2) 2.4681(18) yes
Ru(1) N(1) 1.732(3) yes
Ru(1) N(2) 2.192(4) yes
Ru(1) C(1) 2.066(5) yes
P(1) C(10) 1.841(5) yes
P(1) C(16) 1.823(5) yes
P(1) C(22) 1.814(6) yes
P(2) C(28) 1.817(5) yes
P(2) C(34) 1.836(6) yes
P(2) C(40) 1.821(4) yes
F(1) B(1) 1.362(3) yes
F(2) B(1) 1.362(5) yes
F(3) B(1) 1.365(4) yes
F(4) B(1) 1.365(6) yes
O(1) N(1) 1.149(5) yes
N(2) C(46) 1.117(8) yes
C(1) C(2) 1.316(7) yes
C(2) C(3) 1.489(7) yes
C(3) C(4) 1.383(11) yes
C(3) C(8) 1.374(8) yes
C(4) C(5) 1.413(10) yes
C(5) C(6) 1.385(13) yes
C(6) C(7) 1.348(14) yes
C(6) C(9) 1.523(10) yes
C(7) C(8) 1.376(7) yes
C(10) C(11) 1.396(10) yes
C(10) C(15) 1.385(8) yes
C(11) C(12) 1.372(9) yes
C(12) C(13) 1.335(11) yes
C(13) C(14) 1.362(11) yes
C(14) C(15) 1.371(8) yes
C(16) C(17) 1.385(6) yes
C(16) C(21) 1.361(8) yes
C(17) C(18) 1.389(8) yes
C(18) C(19) 1.346(10) yes
C(19) C(20) 1.376(7) yes
C(20) C(21) 1.396(8) yes
C(22) C(23) 1.364(9) yes
C(22) C(27) 1.391(7) yes
C(23) C(24) 1.403(10) yes
C(24) C(25) 1.356(9) yes
C(25) C(26) 1.380(11) yes
C(26) C(27) 1.389(10) yes
C(28) C(29) 1.406(9) yes
C(28) C(33) 1.382(9) yes
C(29) C(30) 1.390(9) yes
C(30) C(31) 1.354(12) yes
C(31) C(32) 1.365(13) yes
C(32) C(33) 1.388(9) yes
C(34) C(35) 1.378(7) yes
C(34) C(39) 1.383(9) yes
C(35) C(36) 1.381(10) yes
C(36) C(37) 1.371(10) yes
C(37) C(38) 1.368(8) yes
C(38) C(39) 1.393(11) yes
C(40) C(41) 1.396(8) yes
C(40) C(45) 1.381(8) yes
C(41) C(42) 1.377(6) yes
C(42) C(43) 1.322(10) yes
C(43) C(44) 1.410(11) yes
C(44) C(45) 1.369(6) yes
C(46) C(47) 1.420(11) yes
C(1) H(1) 0.970 no
C(2) H(2) 0.970 no
C(4) H(3) 0.970 no
C(5) H(4) 0.970 no
C(7) H(5) 0.970 no
C(8) H(6) 0.970 no
C(9) H(7) 0.970 no
C(9) H(8) 0.970 no
C(9) H(9) 0.970 no
C(11) H(10) 0.970 no
C(12) H(11) 0.970 no
C(13) H(12) 0.970 no
C(14) H(13) 0.970 no
C(15) H(14) 0.970 no
C(17) H(15) 0.970 no
C(18) H(16) 0.970 no
C(19) H(17) 0.970 no
C(20) H(18) 0.970 no
C(21) H(19) 0.970 no
C(23) H(20) 0.970 no
C(24) H(21) 0.970 no
C(25) H(22) 0.970 no
C(26) H(23) 0.970 no
C(27) H(24) 0.970 no
C(29) H(25) 0.970 no
C(30) H(26) 0.970 no
C(31) H(27) 0.970 no
C(32) H(28) 0.970 no
C(33) H(29) 0.970 no
C(35) H(30) 0.970 no
C(36) H(31) 0.970 no
C(37) H(32) 0.970 no
C(38) H(33) 0.970 no
C(39) H(34) 0.970 no
C(41) H(35) 0.970 no
C(42) H(36) 0.970 no
C(43) H(37) 0.970 no
C(44) H(38) 0.970 no
C(45) H(39) 0.970 no
C(47) H(40) 0.970 no
C(47) H(41) 0.970 no
C(47) H(42) 0.970 no

loop_
_geom_contact_atom_site_label_1
_geom_contact_atom_site_label_2
_geom_contact_distance
_geom_contact_site_symmetry_2
Cl(1) C(36) 3.443(5) 2_767
F(1) F(1) 3.040(4) 2_766
F(1) C(20) 3.580(7) 2_766
F(1) C(21) 3.490(6) .
F(1) C(46) 3.173(9) .
F(1) C(47) 3.084(12) .
F(1) C(47) 3.206(11) 2_766
F(2) O(1) 2.752(6) .
F(2) N(1) 3.154(6) .
F(2) N(2) 3.508(7) .
F(2) C(23) 3.528(7) .
F(2) C(25) 3.308(9) 2_756
F(3) C(31) 3.311(9) 1_554
F(3) C(43) 3.501(7) 2_656
F(3) C(44) 3.430(6) 2_656
F(4) N(2) 3.564(5) .
F(4) C(43) 3.456(7) 2_656
F(4) C(46) 3.252(7) .
F(4) C(47) 3.402(8) .
O(1) F(2) 2.752(6) .
O(1) C(43) 3.578(7) 2_656
N(1) F(2) 3.154(6) .
N(2) F(2) 3.508(7) .
N(2) F(4) 3.564(5) .
C(3) C(14) 3.534(9) 2_757
C(8) C(14) 3.581(9) 2_757
C(14) C(3) 3.534(9) 2_757
C(14) C(8) 3.581(9) 2_757
C(20) F(1) 3.580(7) 2_766
C(21) F(1) 3.490(6) .
C(23) F(2) 3.528(7) .
C(24) C(43) 3.476(12) 1_655
C(25) F(2) 3.308(9) 2_756
C(25) C(25) 3.190(8) 2_756
C(25) C(26) 3.500(8) 2_756
C(25) C(43) 3.233(11) 1_655
C(25) C(44) 3.559(9) 1_655
C(26) C(25) 3.500(8) 2_756
C(31) F(3) 3.311(9) 1_556
C(36) Cl(1) 3.443(5) 2_767
C(42) C(42) 3.518(11) 2_656
C(43) F(3) 3.501(7) 2_656
C(43) F(4) 3.456(7) 2_656
C(43) O(1) 3.578(7) 2_656
C(43) C(24) 3.476(12) 1_455
C(43) C(25) 3.233(11) 1_455
C(44) F(3) 3.430(6) 2_656
C(44) C(25) 3.559(9) 1_455
C(46) F(1) 3.173(9) .
C(46) F(4) 3.252(7) .
C(46) B(1) 3.559(7) .
C(47) F(1) 3.084(12) .
C(47) F(1) 3.206(11) 2_766
C(47) F(4) 3.402(8) .
B(1) C(46) 3.559(7) .
Cl(1) H(29) 3.495 2_767
Cl(1) H(30) 3.596 2_767
Cl(1) H(31) 3.043 2_767
F(1) H(18) 3.251 .
F(1) H(18) 2.730 2_766
F(1) H(19) 2.725 .
F(1) H(40) 3.500 .
F(1) H(41) 2.325 .
F(1) H(41) 2.382 2_766
F(1) H(42) 3.230 2_766
F(2) H(19) 2.712 .
F(2) H(22) 2.442 2_756
F(2) H(23) 3.371 2_756
F(2) H(37) 2.712 2_656
F(3) H(17) 3.398 2_766
F(3) H(18) 3.206 2_766
F(3) H(22) 3.375 2_756
F(3) H(23) 3.121 2_756
F(3) H(27) 2.385 1_554
F(3) H(37) 2.895 2_656
F(3) H(38) 2.747 2_656
F(3) H(41) 3.562 2_766
F(3) H(42) 3.368 2_766
F(4) H(5) 3.154 2_656
F(4) H(8) 3.427 2_656
F(4) H(18) 3.026 2_766
F(4) H(35) 3.360 .
F(4) H(37) 2.679 2_656
F(4) H(40) 3.272 .
F(4) H(41) 3.130 .
O(1) H(22) 2.904 2_756
O(1) H(36) 3.124 2_656
O(1) H(37) 2.859 2_656
C(1) H(2) 3.136 2_757
C(2) H(1) 3.485 2_757
C(2) H(2) 2.903 2_757
C(2) H(13) 3.397 2_757
C(3) H(13) 2.838 2_757
C(4) H(13) 3.197 2_757
C(4) H(31) 3.484 1_545
C(5) H(13) 3.569 2_757
C(5) H(31) 3.288 1_545
C(5) H(32) 3.197 1_545
C(6) H(13) 3.542 2_757
C(6) H(21) 3.318 2_756
C(6) H(32) 3.220 1_545
C(7) H(13) 3.147 2_757
C(7) H(36) 3.110 2_656
C(8) H(13) 2.790 2_757
C(9) H(21) 3.408 2_756
C(9) H(32) 3.461 1_545
C(11) H(16) 3.569 2_867
C(11) H(26) 3.227 2_757
C(11) H(39) 3.569 1_655
C(12) H(16) 3.233 2_867
C(12) H(26) 3.263 2_757
C(12) H(39) 3.247 1_655
C(13) H(16) 2.959 2_867
C(13) H(17) 3.053 2_867
C(13) H(25) 3.332 2_757
C(13) H(39) 3.544 2_757
C(14) H(2) 3.401 2_757
C(14) H(16) 2.988 2_867
C(14) H(17) 3.189 2_867
C(14) H(25) 3.538 2_757
C(14) H(32) 3.443 2_767
C(15) H(2) 3.415 2_757
C(15) H(16) 3.311 2_867
C(16) H(33) 3.367 1_655
C(17) H(33) 3.343 1_655
C(18) H(15) 3.488 2_867
C(18) H(28) 3.142 2_767
C(18) H(32) 3.572 1_655
C(18) H(33) 3.257 1_655
C(19) H(12) 3.500 2_867
C(19) H(28) 3.004 2_767
C(19) H(32) 3.409 1_655
C(19) H(33) 3.172 1_655
C(20) H(28) 3.355 2_767
C(20) H(33) 3.193 1_655
C(21) H(33) 3.310 1_655
C(23) H(34) 3.474 1_655
C(24) H(7) 3.484 2_756
C(24) H(22) 3.439 2_756
C(24) H(23) 3.511 2_756
C(24) H(37) 3.521 1_655
C(25) H(22) 3.197 2_756
C(25) H(37) 2.986 1_655
C(25) H(38) 3.550 1_655
C(26) H(21) 3.572 2_756
C(26) H(22) 3.310 2_756
C(27) H(26) 3.381 2_757
C(28) H(11) 3.133 1_455
C(29) H(3) 3.555 2_757
C(29) H(11) 3.141 1_455
C(30) H(3) 2.938 2_757
C(30) H(11) 3.257 1_455
C(31) H(3) 3.195 2_757
C(31) H(11) 3.402 1_455
C(31) H(12) 3.447 1_455
C(31) H(38) 3.359 2_657
C(32) H(11) 3.414 1_455
C(32) H(42) 3.455 2_767
C(33) H(11) 3.261 1_455
C(36) H(4) 3.450 1_565
C(37) H(9) 3.379 1_565
C(38) H(20) 3.555 1_455
C(39) H(10) 3.530 1_455
C(41) H(36) 3.566 2_656
C(42) H(5) 3.467 2_656
C(42) H(21) 3.339 1_455
C(42) H(36) 2.845 2_656
C(43) H(21) 3.393 1_455
C(43) H(22) 2.957 1_455
C(43) H(36) 3.423 2_656
C(44) H(12) 3.194 2_757
C(44) H(22) 3.570 1_455
C(45) H(10) 3.343 1_455
C(45) H(11) 3.259 1_455
C(45) H(12) 3.313 2_757
C(46) H(28) 3.564 2_767
C(47) H(4) 3.429 1_565
B(1) H(18) 3.146 2_766
B(1) H(19) 3.255 .
B(1) H(22) 3.414 2_756
B(1) H(37) 2.898 2_656
B(1) H(41) 3.240 .
B(1) H(41) 3.489 2_766
H(1) C(2) 3.485 2_757
H(1) H(2) 2.560 2_757
H(1) H(3) 3.340 2_757
H(2) C(1) 3.136 2_757
H(2) C(2) 2.903 2_757
H(2) C(14) 3.401 2_757
H(2) C(15) 3.415 2_757
H(2) H(1) 2.560 2_757
H(2) H(2) 2.094 2_757
H(2) H(13) 3.235 2_757
H(2) H(14) 3.281 2_757
H(3) C(29) 3.555 2_757
H(3) C(30) 2.938 2_757
H(3) C(31) 3.195 2_757
H(3) H(1) 3.340 2_757
H(3) H(26) 2.877 2_757
H(3) H(27) 3.299 2_757
H(3) H(31) 3.280 1_545
H(4) C(36) 3.450 1_545
H(4) C(47) 3.429 1_545
H(4) H(31) 2.989 1_545
H(4) H(32) 3.310 1_545
H(4) H(40) 3.176 1_545
H(4) H(42) 2.815 1_545
H(5) F(4) 3.154 2_656
H(5) C(42) 3.467 2_656
H(5) H(35) 3.560 2_656
H(5) H(36) 2.619 2_656
H(6) H(13) 3.123 2_757
H(7) C(24) 3.484 2_756
H(7) H(20) 3.278 2_756
H(7) H(21) 2.684 2_756
H(7) H(33) 3.309 2_656
H(7) H(34) 3.589 2_656
H(8) F(4) 3.427 2_656
H(8) H(32) 3.556 1_545
H(8) H(40) 3.471 2_656
H(9) C(37) 3.379 1_545
H(9) H(9) 3.414 2_646
H(9) H(32) 3.052 1_545
H(9) H(40) 3.104 1_545
H(10) C(39) 3.530 1_655
H(10) C(45) 3.343 1_655
H(10) H(26) 3.399 2_757
H(10) H(34) 2.829 1_655
H(10) H(39) 3.132 1_655
H(11) C(28) 3.133 1_655
H(11) C(29) 3.141 1_655
H(11) C(30) 3.257 1_655
H(11) C(31) 3.402 1_655
H(11) C(32) 3.414 1_655
H(11) C(33) 3.261 1_655
H(11) C(45) 3.259 1_655
H(11) H(26) 3.472 2_757
H(11) H(39) 2.457 1_655
H(12) C(19) 3.500 2_867
H(12) C(31) 3.447 1_655
H(12) C(44) 3.194 2_757
H(12) C(45) 3.313 2_757
H(12) H(16) 3.308 2_867
H(12) H(17) 2.739 2_867
H(12) H(25) 3.397 2_757
H(12) H(27) 3.443 1_655
H(12) H(38) 2.715 2_757
H(12) H(39) 2.971 2_757
H(13) C(2) 3.397 2_757
H(13) C(3) 2.838 2_757
H(13) C(4) 3.197 2_757
H(13) C(5) 3.569 2_757
H(13) C(6) 3.542 2_757
H(13) C(7) 3.147 2_757
H(13) C(8) 2.790 2_757
H(13) H(2) 3.235 2_757
H(13) H(6) 3.123 2_757
H(13) H(16) 3.349 2_867
H(13) H(17) 2.986 2_867
H(13) H(32) 2.862 2_767
H(14) H(2) 3.281 2_757
H(14) H(31) 3.173 2_767
H(14) H(32) 3.444 2_767
H(15) C(18) 3.488 2_867
H(15) H(15) 3.298 2_867
H(15) H(16) 2.734 2_867
H(16) C(11) 3.569 2_867
H(16) C(12) 3.233 2_867
H(16) C(13) 2.959 2_867
H(16) C(14) 2.988 2_867
H(16) C(15) 3.311 2_867
H(16) H(12) 3.308 2_867
H(16) H(13) 3.349 2_867
H(16) H(15) 2.734 2_867
H(16) H(28) 3.429 2_767
H(16) H(32) 3.561 1_655
H(17) F(3) 3.398 2_766
H(17) C(13) 3.053 2_867
H(17) C(14) 3.189 2_867
H(17) H(12) 2.739 2_867
H(17) H(13) 2.986 2_867
H(17) H(28) 3.229 2_767
H(17) H(32) 3.257 1_655
H(18) F(1) 3.251 .
H(18) F(1) 2.730 2_766
H(18) F(3) 3.206 2_766
H(18) F(4) 3.026 2_766
H(18) B(1) 3.146 2_766
H(18) H(40) 3.556 2_766
H(18) H(41) 3.018 2_766
H(19) F(1) 2.725 .
H(19) F(2) 2.712 .
H(19) B(1) 3.255 .
H(20) C(38) 3.555 1_655
H(20) H(7) 3.278 2_756
H(20) H(33) 2.799 1_655
H(20) H(34) 3.167 1_655
H(21) C(6) 3.318 2_756
H(21) C(9) 3.408 2_756
H(21) C(26) 3.572 2_756
H(21) C(42) 3.339 1_655
H(21) C(43) 3.393 1_655
H(21) H(7) 2.684 2_756
H(21) H(23) 3.294 2_756
H(21) H(36) 3.333 1_655
H(21) H(37) 3.456 1_655
H(22) F(2) 2.442 2_756
H(22) F(3) 3.375 2_756
H(22) O(1) 2.904 2_756
H(22) C(24) 3.439 2_756
H(22) C(25) 3.197 2_756
H(22) C(26) 3.310 2_756
H(22) C(43) 2.957 1_655
H(22) C(44) 3.570 1_655
H(22) B(1) 3.414 2_756
H(22) H(22) 3.485 2_756
H(22) H(37) 2.451 1_655
H(22) H(38) 3.568 1_655
H(23) F(2) 3.371 2_756
H(23) F(3) 3.121 2_756
H(23) C(24) 3.511 2_756
H(23) H(21) 3.294 2_756
H(23) H(26) 3.505 2_757
H(23) H(27) 3.062 2_757
H(24) H(26) 3.069 2_757
H(25) C(13) 3.332 2_757
H(25) C(14) 3.538 2_757
H(25) H(12) 3.397 2_757
H(26) C(11) 3.227 2_757
H(26) C(12) 3.263 2_757
H(26) C(27) 3.381 2_757
H(26) H(3) 2.877 2_757
H(26) H(10) 3.399 2_757
H(26) H(11) 3.472 2_757
H(26) H(23) 3.505 2_757
H(26) H(24) 3.069 2_757
H(26) H(38) 3.356 2_657
H(27) F(3) 2.385 1_556
H(27) H(3) 3.299 2_757
H(27) H(12) 3.443 1_455
H(27) H(23) 3.062 2_757
H(27) H(38) 2.755 2_657
H(27) H(42) 3.366 2_767
H(28) C(18) 3.142 2_767
H(28) C(19) 3.004 2_767
H(28) C(20) 3.355 2_767
H(28) C(46) 3.564 2_767
H(28) H(16) 3.429 2_767
H(28) H(17) 3.229 2_767
H(28) H(30) 3.560 2_767
H(28) H(42) 2.906 2_767
H(29) Cl(1) 3.495 2_767
H(29) H(30) 3.472 2_767
H(30) Cl(1) 3.596 2_767
H(30) H(28) 3.560 2_767
H(30) H(29) 3.472 2_767
H(31) Cl(1) 3.043 2_767
H(31) C(4) 3.484 1_565
H(31) C(5) 3.288 1_565
H(31) H(3) 3.280 1_565
H(31) H(4) 2.989 1_565
H(31) H(14) 3.173 2_767
H(32) C(5) 3.197 1_565
H(32) C(6) 3.220 1_565
H(32) C(9) 3.461 1_565
H(32) C(14) 3.443 2_767
H(32) C(18) 3.572 1_455
H(32) C(19) 3.409 1_455
H(32) H(4) 3.310 1_565
H(32) H(8) 3.556 1_565
H(32) H(9) 3.052 1_565
H(32) H(13) 2.862 2_767
H(32) H(14) 3.444 2_767
H(32) H(16) 3.561 1_455
H(32) H(17) 3.257 1_455
H(33) C(16) 3.367 1_455
H(33) C(17) 3.343 1_455
H(33) C(18) 3.257 1_455
H(33) C(19) 3.172 1_455
H(33) C(20) 3.193 1_455
H(33) C(21) 3.310 1_455
H(33) H(7) 3.309 2_656
H(33) H(20) 2.799 1_455
H(34) C(23) 3.474 1_455
H(34) H(7) 3.589 2_656
H(34) H(10) 2.829 1_455
H(34) H(20) 3.167 1_455
H(35) F(4) 3.360 .
H(35) H(5) 3.560 2_656
H(36) O(1) 3.124 2_656
H(36) C(7) 3.110 2_656
H(36) C(41) 3.566 2_656
H(36) C(42) 2.845 2_656
H(36) C(43) 3.423 2_656
H(36) H(5) 2.619 2_656
H(36) H(21) 3.333 1_455
H(36) H(36) 2.385 2_656
H(36) H(37) 3.442 2_656
H(37) F(2) 2.712 2_656
H(37) F(3) 2.895 2_656
H(37) F(4) 2.679 2_656
H(37) O(1) 2.859 2_656
H(37) C(24) 3.521 1_455
H(37) C(25) 2.986 1_455
H(37) B(1) 2.898 2_656
H(37) H(21) 3.456 1_455
H(37) H(22) 2.451 1_455
H(37) H(36) 3.442 2_656
H(38) F(3) 2.747 2_656
H(38) C(25) 3.550 1_455
H(38) C(31) 3.359 2_657
H(38) H(12) 2.715 2_757
H(38) H(22) 3.568 1_455
H(38) H(26) 3.356 2_657
H(38) H(27) 2.755 2_657
H(39) C(11) 3.569 1_455
H(39) C(12) 3.247 1_455
H(39) C(13) 3.544 2_757
H(39) H(10) 3.132 1_455
H(39) H(11) 2.457 1_455
H(39) H(12) 2.971 2_757
H(40) F(1) 3.500 .
H(40) F(4) 3.272 .
H(40) H(4) 3.176 1_565
H(40) H(8) 3.471 2_656
H(40) H(9) 3.104 1_565
H(40) H(18) 3.556 2_766
H(41) F(1) 2.325 .
H(41) F(1) 2.382 2_766
H(41) F(3) 3.562 2_766
H(41) F(4) 3.130 .
H(41) B(1) 3.240 .
H(41) B(1) 3.489 2_766
H(41) H(18) 3.018 2_766
H(41) H(41) 3.595 2_766
H(42) F(1) 3.230 2_766
H(42) F(3) 3.368 2_766
H(42) C(32) 3.455 2_767
H(42) H(4) 2.815 1_565
H(42) H(27) 3.366 2_767
H(42) H(28) 2.906 2_767

loop_
_geom_torsion_atom_site_label_1
_geom_torsion_atom_site_label_2
_geom_torsion_atom_site_label_3
_geom_torsion_atom_site_label_4
_geom_torsion
Cl(1) Ru(1) P(1) C(10) 59.87(19)
Cl(1) Ru(1) P(1) C(16) -62.06(19)
Cl(1) Ru(1) P(1) C(22) 179.1(2)
Cl(1) Ru(1) P(2) C(28) -50.1(2)
Cl(1) Ru(1) P(2) C(34) 70.51(17)
Cl(1) Ru(1) P(2) C(40) -171.8(2)
Cl(1) Ru(1) N(1) O(1) 2(6)
Cl(1) Ru(1) N(2) C(46) -95(4)
Cl(1) Ru(1) C(1) C(2) -179.4(7)
P(1) Ru(1) P(2) C(28) -44.0(3)
P(1) Ru(1) P(2) C(34) 76.6(3)
P(1) Ru(1) P(2) C(40) -165.8(2)
P(2) Ru(1) P(1) C(10) 53.8(3)
P(2) Ru(1) P(1) C(16) -68.1(3)
P(2) Ru(1) P(1) C(22) 173.0(2)
P(1) Ru(1) N(1) O(1) -58(7)
N(1) Ru(1) P(1) C(10) -124.0(2)
N(1) Ru(1) P(1) C(16) 114.0(2)
N(1) Ru(1) P(1) C(22) -4.8(2)
P(1) Ru(1) N(2) C(46) -180(3)
N(2) Ru(1) P(1) C(10) 145.5(2)
N(2) Ru(1) P(1) C(16) 23.5(2)
N(2) Ru(1) P(1) C(22) -95.3(2)
P(1) Ru(1) C(1) C(2) -95.0(7)
C(1) Ru(1) P(1) C(10) -31.0(2)
C(1) Ru(1) P(1) C(16) -153.0(2)
C(1) Ru(1) P(1) C(22) 88.2(2)
P(2) Ru(1) N(1) O(1) 123(7)
N(1) Ru(1) P(2) C(28) 133.8(2)
N(1) Ru(1) P(2) C(34) -105.6(2)
N(1) Ru(1) P(2) C(40) 12.1(2)
P(2) Ru(1) N(2) C(46) -12(4)
N(2) Ru(1) P(2) C(28) -136.2(2)
N(2) Ru(1) P(2) C(34) -15.61(19)
N(2) Ru(1) P(2) C(40) 102.0(2)
P(2) Ru(1) C(1) C(2) 97.8(7)
C(1) Ru(1) P(2) C(28) 40.9(2)
C(1) Ru(1) P(2) C(34) 161.5(2)
C(1) Ru(1) P(2) C(40) -80.9(2)
N(1) Ru(1) N(2) C(46) 87(4)
N(2) Ru(1) N(1) O(1) 35(7)
N(1) Ru(1) C(1) C(2) -1.7(7)
C(1) Ru(1) N(1) O(1) -147(7)
N(2) Ru(1) C(1) C(2) 141.2(19)
C(1) Ru(1) N(2) C(46) -56(4)
Ru(1) P(1) C(10) C(11) 155.5(3)
Ru(1) P(1) C(10) C(15) -26.8(4)
Ru(1) P(1) C(16) C(17) 106.6(5)
Ru(1) P(1) C(16) C(21) -69.8(6)
Ru(1) P(1) C(22) C(23) 126.7(4)
Ru(1) P(1) C(22) C(27) -58.6(4)
C(10) P(1) C(16) C(17) -22.8(6)
C(10) P(1) C(16) C(21) 160.8(5)
C(16) P(1) C(10) C(11) -80.1(4)
C(16) P(1) C(10) C(15) 97.6(4)
C(10) P(1) C(22) C(23) -104.8(5)
C(10) P(1) C(22) C(27) 70.0(4)
C(22) P(1) C(10) C(11) 30.4(4)
C(22) P(1) C(10) C(15) -151.9(4)
C(16) P(1) C(22) C(23) 5.3(5)
C(16) P(1) C(22) C(27) -179.9(3)
C(22) P(1) C(16) C(17) -130.2(5)
C(22) P(1) C(16) C(21) 53.4(6)
Ru(1) P(2) C(28) C(29) -69.2(4)
Ru(1) P(2) C(28) C(33) 107.3(5)
Ru(1) P(2) C(34) C(35) -42.7(6)
Ru(1) P(2) C(34) C(39) 140.7(5)
Ru(1) P(2) C(40) C(41) -57.0(5)
Ru(1) P(2) C(40) C(45) 123.1(5)
C(28) P(2) C(34) C(35) 82.8(5)
C(28) P(2) C(34) C(39) -93.8(5)
C(34) P(2) C(28) C(29) 163.2(4)
C(34) P(2) C(28) C(33) -20.3(5)
C(28) P(2) C(40) C(41) 178.2(5)
C(28) P(2) C(40) C(45) -1.6(7)
C(40) P(2) C(28) C(29) 54.0(5)
C(40) P(2) C(28) C(33) -129.5(5)
C(34) P(2) C(40) C(41) 68.6(5)
C(34) P(2) C(40) C(45) -111.2(6)
C(40) P(2) C(34) C(35) -164.4(5)
C(40) P(2) C(34) C(39) 19.0(6)
Ru(1) N(2) C(46) C(47) 34(29)
Ru(1) C(1) C(2) C(3) -3.5(13)
C(1) C(2) C(3) C(4) 128.8(8)
C(1) C(2) C(3) C(8) -57.7(11)
C(2) C(3) C(4) C(5) 177.9(7)
C(2) C(3) C(8) C(7) -173.8(6)
C(4) C(3) C(8) C(7) -0.2(8)
C(8) C(3) C(4) C(5) 4.0(11)
C(3) C(4) C(5) C(6) -5.6(14)
C(4) C(5) C(6) C(7) 3.1(14)
C(4) C(5) C(6) C(9) -175.9(8)
C(5) C(6) C(7) C(8) 0.8(13)
C(9) C(6) C(7) C(8) 179.7(7)
C(6) C(7) C(8) C(3) -2.3(12)
P(1) C(10) C(11) C(12) 178.4(4)
P(1) C(10) C(15) C(14) -179.7(3)
C(11) C(10) C(15) C(14) -2.0(7)
C(15) C(10) C(11) C(12) 0.5(7)
C(10) C(11) C(12) C(13) 1.3(9)
C(11) C(12) C(13) C(14) -1.8(9)
C(12) C(13) C(14) C(15) 0.3(6)
C(13) C(14) C(15) C(10) 1.6(7)
P(1) C(16) C(17) C(18) -177.0(6)
P(1) C(16) C(21) C(20) 178.3(6)
C(17) C(16) C(21) C(20) 1.9(11)
C(21) C(16) C(17) C(18) -0.6(11)
C(16) C(17) C(18) C(19) -1.1(12)
C(17) C(18) C(19) C(20) 1.3(13)
C(18) C(19) C(20) C(21) -0.0(12)
C(19) C(20) C(21) C(16) -1.6(12)
P(1) C(22) C(23) C(24) 176.0(4)
P(1) C(22) C(27) C(26) -175.2(4)
C(23) C(22) C(27) C(26) -0.0(7)
C(27) C(22) C(23) C(24) 1.4(8)
C(22) C(23) C(24) C(25) -1.3(9)
C(23) C(24) C(25) C(26) -0.2(8)
C(24) C(25) C(26) C(27) 1.5(9)
C(25) C(26) C(27) C(22) -1.4(8)
P(2) C(28) C(29) C(30) 178.2(4)
P(2) C(28) C(33) C(32) -176.9(5)
C(29) C(28) C(33) C(32) -0.3(7)
C(33) C(28) C(29) C(30) 1.6(8)
C(28) C(29) C(30) C(31) -2.0(9)
C(29) C(30) C(31) C(32) 1.2(11)
C(30) C(31) C(32) C(33) 0.2(9)
C(31) C(32) C(33) C(28) -0.6(10)
P(2) C(34) C(35) C(36) -177.6(5)
P(2) C(34) C(39) C(38) 178.8(5)
C(35) C(34) C(39) C(38) 2.1(10)
C(39) C(34) C(35) C(36) -1.0(10)
C(34) C(35) C(36) C(37) -0.3(8)
C(35) C(36) C(37) C(38) 0.5(9)
C(36) C(37) C(38) C(39) 0.7(12)
C(37) C(38) C(39) C(34) -2.0(12)
P(2) C(40) C(41) C(42) 177.5(5)
P(2) C(40) C(45) C(44) -176.2(5)
C(41) C(40) C(45) C(44) 3.9(10)
C(45) C(40) C(41) C(42) -2.6(10)
C(40) C(41) C(42) C(43) -0.4(9)
C(41) C(42) C(43) C(44) 2.0(12)
C(42) C(43) C(44) C(45) -0.6(12)
C(43) C(44) C(45) C(40) -2.4(11)
